data_7035632
loop_
_publ_author_name
'Zhao, Yanxia'
'Liu, Yanyan'
'Wu, Biao'
'Yang, Xiao-Juan'

_publ_section_title
;
 Reactions of \a-diimine-aluminum complexes with sodium alkynides:
 versatile structures of aluminum \s-alkynide complexes.
;
_journal_issue 30
_journal_name_full 'Dalton transactions (Cambridge, England : 2003)'
_journal_page_first 13671
_journal_page_last 13680
_journal_paper_doi 10.1039/c5dt01693b
_journal_volume 44
_journal_year 2015
_chemical_formula_sum 'C52 H66 Al N2 Na O2'
_chemical_formula_weight 801.04
_chemical_name_systematic
; 
 ? 
;
_chemical_properties_physical 'Air-sensitive, Moisture-sensitive'
_space_group_IT_number 14
_symmetry_cell_setting monoclinic
_symmetry_space_group_name_Hall '-P 2ybc'
_symmetry_space_group_name_H-M 'P 1 21/c 1'
_atom_sites_solution_hydrogens geom
_atom_sites_solution_primary direct
_atom_sites_solution_secondary difmap
_audit_creation_method SHELXL-97
_audit_update_record
;
2015-01-19 deposited with the CCDC.
2015-06-18 downloaded from the CCDC.
;
_cell_angle_alpha 90.00
_cell_angle_beta 107.223(7)
_cell_angle_gamma 90.00
_cell_formula_units_Z 4
_cell_length_a 15.589(8)
_cell_length_b 15.119(8)
_cell_length_c 23.000(12)
_cell_measurement_temperature 153(2)
_cell_volume 5178(5)
_computing_cell_refinement 'Bruker SMART'
_computing_data_collection 'Bruker SMART APEX II'
_computing_data_reduction 'Bruker SAINT'
_computing_molecular_graphics SHELXTL
_computing_publication_material SHELXTL
_computing_structure_refinement 'SHELXL-97 (Sheldrick, 2008)'
_computing_structure_solution 'SHELXS-97 (Sheldrick, 2008)'
_diffrn_ambient_temperature 153(2)
_diffrn_measured_fraction_theta_full 0.993
_diffrn_measured_fraction_theta_max 0.993
_diffrn_measurement_device_type 'Bruker APEX II area detector'
_diffrn_measurement_method '\w scan'
_diffrn_radiation_monochromator graphite
_diffrn_radiation_source 'fine-focus sealed tube'
_diffrn_radiation_type MoK\a
_diffrn_radiation_wavelength 0.71073
_diffrn_reflns_av_R_equivalents 0.0645
_diffrn_reflns_av_sigmaI/netI 0.1061
_diffrn_reflns_limit_h_max 18
_diffrn_reflns_limit_h_min -18
_diffrn_reflns_limit_k_max 18
_diffrn_reflns_limit_k_min -16
_diffrn_reflns_limit_l_max 27
_diffrn_reflns_limit_l_min -27
_diffrn_reflns_number 25343
_diffrn_reflns_theta_full 25.03
_diffrn_reflns_theta_max 25.03
_diffrn_reflns_theta_min 1.37
_exptl_absorpt_coefficient_mu 0.084
_exptl_absorpt_correction_T_max 0.9793
_exptl_absorpt_correction_T_min 0.9752
_exptl_absorpt_correction_type multi-scan
_exptl_absorpt_process_details SADABS
_exptl_crystal_colour light-yellow
_exptl_crystal_density_diffrn 1.028
_exptl_crystal_density_method 'not measured'
_exptl_crystal_description block
_exptl_crystal_F_000 1728
_exptl_crystal_size_max 0.30
_exptl_crystal_size_mid 0.30
_exptl_crystal_size_min 0.25
_platon_squeeze_details
;
;
_refine_diff_density_max 0.652
_refine_diff_density_min -0.771
_refine_diff_density_rms 0.052
_refine_ls_extinction_method none
_refine_ls_goodness_of_fit_ref 1.001
_refine_ls_hydrogen_treatment constr
_refine_ls_matrix_type full
_refine_ls_number_parameters 515
_refine_ls_number_reflns 9091
_refine_ls_number_restraints 12
_refine_ls_restrained_S_all 1.004
_refine_ls_R_factor_all 0.1772
_refine_ls_R_factor_gt 0.0849
_refine_ls_shift/su_max 0.000
_refine_ls_shift/su_mean 0.000
_refine_ls_structure_factor_coef Fsqd
_refine_ls_weighting_details 'calc w=1/[\s^2^(Fo^2^)+(0.0000P)^2^+10.3800P] where P=(Fo^2^+2Fc^2^)/3'
_refine_ls_weighting_scheme calc
_refine_ls_wR_factor_gt 0.1607
_refine_ls_wR_factor_ref 0.1811
_reflns_number_gt 3810
_reflns_number_total 9091
_reflns_threshold_expression >2sigma(I)
_cod_data_source_file c5dt01693b2.cif
_cod_data_source_block 4a
_cod_depositor_comments
;
The following automatic conversions were performed:

'_symmetry_cell_setting' value 'Monoclinic' changed to 'monoclinic'
according to
/usr/data/users/saulius/crontab/automatic-downloads/rss-feeds/RSC/lib/dictionaries/cif_core.dic
dictionary named 'cif_core.dic' version 2.4.2 from 2011-04-26.

'_exptl_absorpt_correction_type' value 'Multi-scan' changed to
'multi-scan' according to
/usr/data/users/saulius/crontab/automatic-downloads/rss-feeds/RSC/lib/dictionaries/cif_core.dic
dictionary named 'cif_core.dic' version 2.4.2 from 2011-04-26.

Automatic conversion script
Id: cif_fix_values 3271 2015-04-21 07:52:19Z andrius 

 Adding full bibliography for 7035630--7035642.cif.
;
_cod_original_cell_volume 5178(4)
_cod_original_sg_symbol_H-M 'P2(1)/c  '
_cod_database_code 7035632

loop_
_symmetry_equiv_pos_as_xyz
'x, y, z'
'-x, y+1/2, -z+1/2'
'-x, -y, -z'
'x, -y-1/2, z-1/2'

loop_
_atom_site_label
_atom_site_type_symbol
_atom_site_fract_x
_atom_site_fract_y
_atom_site_fract_z
_atom_site_U_iso_or_equiv
_atom_site_adp_type
_atom_site_occupancy
_atom_site_symmetry_multiplicity
_atom_site_calc_flag
_atom_site_refinement_flags
Al1 Al 0.22928(9) -0.03182(9) 0.25730(6) 0.0448(4) Uani 1 1 d .
Na1 Na 0.06076(14) 0.06637(15) 0.15196(10) 0.0866(7) Uani 1 1 d .
O1 O 0.0888(3) 0.0622(3) 0.0596(2) 0.1088(15) Uani 1 1 d .
O2 O -0.0569(3) 0.1564(3) 0.1438(2) 0.1267(15) Uani 1 1 d .
N1 N 0.2994(2) -0.1191(2) 0.23992(17) 0.0458(9) Uani 1 1 d .
N2 N 0.2930(2) -0.0365(2) 0.33810(16) 0.0450(9) Uani 1 1 d .
C1 C 0.3589(3) -0.1501(3) 0.2964(2) 0.0508(12) Uani 1 1 d .
C2 C 0.3558(3) -0.1083(3) 0.3473(2) 0.0494(12) Uani 1 1 d .
C3 C 0.4135(3) -0.2336(3) 0.2951(2) 0.0720(16) Uani 1 1 d .
H3A H 0.4602 -0.2403 0.3341 0.108 Uiso 1 1 calc R
H3B H 0.4414 -0.2290 0.2622 0.108 Uiso 1 1 calc R
H3C H 0.3737 -0.2853 0.2880 0.108 Uiso 1 1 calc R
C4 C 0.4042(3) -0.1362(3) 0.4111(2) 0.0691(16) Uani 1 1 d .
H4A H 0.3610 -0.1610 0.4302 0.104 Uiso 1 1 calc R
H4B H 0.4340 -0.0848 0.4345 0.104 Uiso 1 1 calc R
H4C H 0.4493 -0.1811 0.4104 0.104 Uiso 1 1 calc R
C5 C 0.3153(3) -0.1428(3) 0.1830(2) 0.0492(12) Uani 1 1 d .
C6 C 0.3818(3) -0.0982(3) 0.1644(2) 0.0578(13) Uani 1 1 d .
C7 C 0.3932(4) -0.1203(4) 0.1079(3) 0.0747(17) Uani 1 1 d .
H7 H 0.4379 -0.0906 0.0948 0.090 Uiso 1 1 calc R
C8 C 0.3419(5) -0.1834(4) 0.0713(3) 0.0846(19) Uani 1 1 d .
H8 H 0.3509 -0.1970 0.0332 0.102 Uiso 1 1 calc R
C9 C 0.2777(4) -0.2269(4) 0.0893(2) 0.0755(17) Uani 1 1 d .
H9 H 0.2422 -0.2708 0.0636 0.091 Uiso 1 1 calc R
C10 C 0.2631(3) -0.2080(3) 0.1455(2) 0.0590(14) Uani 1 1 d .
C11 C 0.4416(4) -0.0273(4) 0.2026(3) 0.0718(16) Uani 1 1 d .
H11 H 0.4195 -0.0161 0.2386 0.086 Uiso 1 1 calc R
C12 C 0.4365(4) 0.0597(4) 0.1689(3) 0.107(2) Uani 1 1 d .
H12A H 0.4713 0.1047 0.1968 0.161 Uiso 1 1 calc R
H12B H 0.3737 0.0787 0.1536 0.161 Uiso 1 1 calc R
H12C H 0.4612 0.0520 0.1347 0.161 Uiso 1 1 calc R
C13 C 0.5384(4) -0.0556(5) 0.2266(4) 0.148(3) Uani 1 1 d .
H13A H 0.5434 -0.1046 0.2553 0.222 Uiso 1 1 calc R
H13B H 0.5748 -0.0057 0.2474 0.222 Uiso 1 1 calc R
H13C H 0.5598 -0.0749 0.1927 0.222 Uiso 1 1 calc R
C14 C 0.1918(4) -0.2596(3) 0.1631(3) 0.0783(17) Uani 1 1 d .
H14 H 0.1891 -0.2362 0.2032 0.094 Uiso 1 1 calc R
C15 C 0.2177(5) -0.3586(4) 0.1720(3) 0.129(3) Uani 1 1 d .
H15A H 0.2197 -0.3839 0.1332 0.193 Uiso 1 1 calc R
H15B H 0.1729 -0.3902 0.1863 0.193 Uiso 1 1 calc R
H15C H 0.2768 -0.3643 0.2022 0.193 Uiso 1 1 calc R
C16 C 0.0990(4) -0.2476(5) 0.1177(3) 0.117(3) Uani 1 1 d .
H16A H 0.0832 -0.1847 0.1145 0.175 Uiso 1 1 calc R
H16B H 0.0547 -0.2807 0.1315 0.175 Uiso 1 1 calc R
H16C H 0.0995 -0.2697 0.0777 0.175 Uiso 1 1 calc R
C17 C 0.3072(3) 0.0298(3) 0.3839(2) 0.0501(12) Uani 1 1 d .
C18 C 0.2416(4) 0.0441(3) 0.4139(2) 0.0577(13) Uani 1 1 d .
C19 C 0.2546(4) 0.1100(4) 0.4583(2) 0.0728(16) Uani 1 1 d .
H19 H 0.2100 0.1201 0.4780 0.087 Uiso 1 1 calc R
C20 C 0.3318(4) 0.1605(4) 0.4737(3) 0.0774(17) Uani 1 1 d .
H20 H 0.3406 0.2044 0.5044 0.093 Uiso 1 1 calc R
C21 C 0.3956(4) 0.1474(3) 0.4446(2) 0.0706(16) Uani 1 1 d .
H21 H 0.4486 0.1823 0.4555 0.085 Uiso 1 1 calc R
C22 C 0.3842(3) 0.0838(3) 0.3995(2) 0.0565(13) Uani 1 1 d .
C23 C 0.1562(4) -0.0102(4) 0.3993(3) 0.0739(16) Uani 1 1 d .
H23 H 0.1598 -0.0564 0.3691 0.089 Uiso 1 1 calc R
C24 C 0.1467(5) -0.0576(5) 0.4563(3) 0.142(3) Uani 1 1 d .
H24A H 0.2010 -0.0922 0.4750 0.213 Uiso 1 1 calc R
H24B H 0.0946 -0.0973 0.4446 0.213 Uiso 1 1 calc R
H24C H 0.1382 -0.0137 0.4854 0.213 Uiso 1 1 calc R
C25 C 0.0730(4) 0.0461(5) 0.3708(3) 0.123(3) Uani 1 1 d .
H25A H 0.0644 0.0881 0.4011 0.184 Uiso 1 1 calc R
H25B H 0.0202 0.0077 0.3572 0.184 Uiso 1 1 calc R
H25C H 0.0810 0.0787 0.3359 0.184 Uiso 1 1 calc R
C26 C 0.4559(4) 0.0777(3) 0.3670(2) 0.0666(15) Uani 1 1 d .
H26 H 0.4407 0.0262 0.3384 0.080 Uiso 1 1 calc R
C27 C 0.4566(4) 0.1609(4) 0.3291(3) 0.0893(19) Uani 1 1 d .
H27A H 0.3958 0.1726 0.3026 0.134 Uiso 1 1 calc R
H27B H 0.4971 0.1518 0.3041 0.134 Uiso 1 1 calc R
H27C H 0.4775 0.2114 0.3563 0.134 Uiso 1 1 calc R
C28 C 0.5514(4) 0.0626(4) 0.4105(3) 0.095(2) Uani 1 1 d .
H28A H 0.5709 0.1153 0.4357 0.142 Uiso 1 1 calc R
H28B H 0.5930 0.0512 0.3866 0.142 Uiso 1 1 calc R
H28C H 0.5509 0.0116 0.4367 0.142 Uiso 1 1 calc R
C29 C 0.1003(3) -0.0623(3) 0.2319(2) 0.0555(13) Uani 1 1 d .
C30 C 0.0219(4) -0.0811(3) 0.2188(2) 0.0588(14) Uani 1 1 d .
C31 C -0.0733(3) -0.1058(4) 0.2054(2) 0.0606(14) Uani 1 1 d .
C32 C -0.1051(4) -0.1870(4) 0.1789(3) 0.0794(17) Uani 1 1 d .
H32 H -0.0652 -0.2269 0.1681 0.095 Uiso 1 1 calc R
C33 C -0.1958(4) -0.2101(4) 0.1679(3) 0.0890(19) Uani 1 1 d .
H33 H -0.2170 -0.2657 0.1503 0.107 Uiso 1 1 calc R
C34 C -0.2526(4) -0.1532(5) 0.1825(3) 0.103(2) Uani 1 1 d .
H34 H -0.3142 -0.1686 0.1743 0.123 Uiso 1 1 calc R
C35 C -0.2232(4) -0.0750(5) 0.2084(4) 0.123(3) Uani 1 1 d .
H35 H -0.2642 -0.0358 0.2186 0.147 Uiso 1 1 calc R
C36 C -0.1327(4) -0.0502(4) 0.2206(3) 0.101(2) Uani 1 1 d .
H36 H -0.1127 0.0051 0.2394 0.121 Uiso 1 1 calc R
C37 C 0.2258(3) 0.0864(3) 0.2202(2) 0.0569(13) Uani 1 1 d .
C38 C 0.2228(3) 0.1587(3) 0.1978(2) 0.0621(14) Uani 1 1 d .
C39 C 0.2269(4) 0.2448(3) 0.1696(2) 0.0639(15) Uani 1 1 d .
C40 C 0.1514(5) 0.2964(4) 0.1501(3) 0.109(2) Uani 1 1 d .
H40 H 0.0962 0.2772 0.1554 0.131 Uiso 1 1 calc R
C41 C 0.1570(6) 0.3782(5) 0.1221(4) 0.132(3) Uani 1 1 d .
H41 H 0.1051 0.4143 0.1083 0.158 Uiso 1 1 calc R
C42 C 0.2355(7) 0.4058(5) 0.1145(3) 0.112(3) Uani 1 1 d .
H42 H 0.2387 0.4610 0.0955 0.134 Uiso 1 1 calc R
C43 C 0.3077(6) 0.3554(4) 0.1338(3) 0.103(2) Uani 1 1 d .
H43 H 0.3628 0.3753 0.1286 0.123 Uiso 1 1 calc R
C44 C 0.3052(4) 0.2750(4) 0.1612(3) 0.0851(19) Uani 1 1 d .
H44 H 0.3581 0.2401 0.1743 0.102 Uiso 1 1 calc R
C45 C 0.1628(7) 0.0096(6) 0.0535(4) 0.148(3) Uani 1 1 d .
H45A H 0.1412 -0.0464 0.0318 0.177 Uiso 1 1 calc R
H45B H 0.2054 -0.0042 0.0938 0.177 Uiso 1 1 calc R
C46 C 0.2052(8) 0.0656(8) 0.0180(6) 0.203(5) Uani 1 1 d U
H46A H 0.2634 0.0880 0.0445 0.244 Uiso 1 1 calc R
H46B H 0.2169 0.0307 -0.0152 0.244 Uiso 1 1 calc R
C47 C 0.1495(7) 0.1355(8) -0.0059(5) 0.201(4) Uani 1 1 d .
H47A H 0.1324 0.1339 -0.0509 0.242 Uiso 1 1 calc R
H47B H 0.1807 0.1921 0.0081 0.242 Uiso 1 1 calc R
C48 C 0.0699(7) 0.1281(7) 0.0145(4) 0.201(4) Uani 1 1 d .
H48A H 0.0572 0.1852 0.0314 0.242 Uiso 1 1 calc R
H48B H 0.0171 0.1114 -0.0198 0.242 Uiso 1 1 calc R
C49 C -0.1329(5) 0.1563(5) 0.0924(3) 0.1267(15) Uani 1 1 d U
H49A H -0.1499 0.0947 0.0793 0.152 Uiso 1 1 calc R
H49B H -0.1195 0.1879 0.0584 0.152 Uiso 1 1 calc R
C50 C -0.2065(7) 0.2000(8) 0.1079(5) 0.205(4) Uani 1 1 d .
H50A H -0.2246 0.2541 0.0831 0.246 Uiso 1 1 calc R
H50B H -0.2591 0.1600 0.0996 0.246 Uiso 1 1 calc R
C51 C -0.1783(7) 0.2208(9) 0.1672(5) 0.205(4) Uani 1 1 d .
H51A H -0.2063 0.1812 0.1907 0.246 Uiso 1 1 calc R
H51B H -0.1946 0.2826 0.1734 0.246 Uiso 1 1 calc R
C52 C -0.0805(6) 0.2100(6) 0.1870(4) 0.158(4) Uani 1 1 d .
H52A H -0.0508 0.2684 0.1898 0.190 Uiso 1 1 calc R
H52B H -0.0609 0.1817 0.2276 0.190 Uiso 1 1 calc R

loop_
_atom_site_aniso_label
_atom_site_aniso_U_11
_atom_site_aniso_U_22
_atom_site_aniso_U_33
_atom_site_aniso_U_23
_atom_site_aniso_U_13
_atom_site_aniso_U_12
Al1 0.0390(8) 0.0445(8) 0.0528(9) 0.0023(7) 0.0165(7) 0.0026(7)
Na1 0.0628(15) 0.1020(17) 0.0919(17) 0.0242(14) 0.0180(13) 0.0145(13)
O1 0.099(4) 0.135(4) 0.093(3) 0.006(3) 0.029(3) 0.001(3)
O2 0.1247(17) 0.1282(17) 0.1256(17) -0.0047(10) 0.0344(10) 0.0061(10)
N1 0.045(2) 0.046(2) 0.049(2) 0.0005(19) 0.018(2) 0.0024(18)
N2 0.043(2) 0.042(2) 0.051(2) -0.0030(19) 0.0155(19) 0.0060(19)
C1 0.047(3) 0.047(3) 0.060(3) 0.004(3) 0.018(3) 0.003(2)
C2 0.046(3) 0.049(3) 0.053(3) 0.002(3) 0.014(3) -0.002(2)
C3 0.067(4) 0.065(3) 0.082(4) 0.002(3) 0.019(3) 0.021(3)
C4 0.072(4) 0.064(3) 0.064(4) 0.007(3) 0.010(3) 0.011(3)
C5 0.049(3) 0.047(3) 0.056(3) 0.002(2) 0.023(3) 0.009(2)
C6 0.059(4) 0.056(3) 0.066(4) -0.005(3) 0.031(3) 0.001(3)
C7 0.078(4) 0.088(4) 0.073(4) 0.003(4) 0.045(4) 0.001(4)
C8 0.112(6) 0.092(5) 0.064(4) -0.010(4) 0.046(4) 0.001(4)
C9 0.093(5) 0.066(4) 0.069(4) -0.021(3) 0.028(4) -0.006(3)
C10 0.065(4) 0.051(3) 0.065(4) -0.008(3) 0.025(3) -0.005(3)
C11 0.064(4) 0.080(4) 0.087(4) -0.019(3) 0.046(3) -0.022(3)
C12 0.121(6) 0.072(4) 0.147(6) -0.009(4) 0.067(5) -0.023(4)
C13 0.071(5) 0.141(7) 0.203(9) -0.012(6) -0.004(6) -0.006(5)
C14 0.087(5) 0.063(4) 0.093(5) -0.023(3) 0.039(4) -0.023(3)
C15 0.167(8) 0.070(5) 0.165(7) -0.004(5) 0.073(6) -0.036(5)
C16 0.080(5) 0.133(6) 0.143(7) -0.039(5) 0.041(5) -0.032(5)
C17 0.054(3) 0.052(3) 0.045(3) 0.006(2) 0.015(3) 0.009(3)
C18 0.067(4) 0.050(3) 0.058(3) -0.001(3) 0.022(3) 0.002(3)
C19 0.082(5) 0.075(4) 0.071(4) -0.007(3) 0.037(4) 0.012(3)
C20 0.087(5) 0.076(4) 0.069(4) -0.020(3) 0.022(4) 0.004(4)
C21 0.072(4) 0.068(4) 0.075(4) -0.016(3) 0.026(3) -0.006(3)
C22 0.055(3) 0.058(3) 0.055(3) -0.001(3) 0.014(3) 0.007(3)
C23 0.074(4) 0.082(4) 0.080(4) -0.006(3) 0.044(4) -0.006(3)
C24 0.170(8) 0.160(7) 0.118(6) -0.007(6) 0.076(6) -0.064(6)
C25 0.054(4) 0.140(6) 0.166(7) -0.021(6) 0.021(5) 0.010(4)
C26 0.067(4) 0.063(3) 0.075(4) -0.013(3) 0.029(3) -0.008(3)
C27 0.083(5) 0.101(5) 0.084(4) 0.008(4) 0.026(4) -0.023(4)
C28 0.062(4) 0.103(5) 0.119(5) 0.002(4) 0.026(4) 0.008(4)
C29 0.041(3) 0.058(3) 0.067(3) 0.003(3) 0.015(3) 0.000(3)
C30 0.052(4) 0.059(3) 0.067(4) 0.007(3) 0.021(3) 0.004(3)
C31 0.044(3) 0.069(4) 0.070(4) 0.005(3) 0.018(3) 0.000(3)
C32 0.058(4) 0.091(4) 0.088(4) -0.017(4) 0.020(3) -0.004(3)
C33 0.065(4) 0.090(5) 0.102(5) -0.015(4) 0.009(4) -0.025(4)
C34 0.054(4) 0.111(6) 0.142(7) -0.008(5) 0.028(4) -0.012(4)
C35 0.061(5) 0.109(6) 0.206(9) -0.025(6) 0.052(5) -0.003(4)
C36 0.051(4) 0.092(5) 0.164(7) -0.026(5) 0.038(4) -0.010(4)
C37 0.048(3) 0.056(3) 0.062(3) 0.004(3) 0.008(3) 0.005(3)
C38 0.063(4) 0.052(3) 0.067(4) 0.005(3) 0.013(3) 0.004(3)
C39 0.076(4) 0.046(3) 0.068(4) 0.007(3) 0.019(3) 0.005(3)
C40 0.095(5) 0.082(5) 0.160(7) 0.040(5) 0.053(5) 0.018(4)
C41 0.137(8) 0.086(5) 0.181(9) 0.052(5) 0.060(7) 0.043(5)
C42 0.173(9) 0.068(5) 0.103(6) 0.022(4) 0.053(6) 0.010(6)
C43 0.133(7) 0.067(4) 0.121(6) 0.012(4) 0.056(5) -0.019(4)
C44 0.086(5) 0.065(4) 0.109(5) 0.018(4) 0.037(4) -0.008(3)
C45 0.187(10) 0.141(8) 0.127(7) 0.016(6) 0.065(7) 0.042(7)
C46 0.203(5) 0.204(5) 0.204(5) 0.0007(10) 0.0610(17) 0.0003(10)
C47 0.221(10) 0.235(8) 0.169(7) 0.098(6) 0.090(6) 0.012(8)
C48 0.221(10) 0.235(8) 0.169(7) 0.098(6) 0.090(6) 0.012(8)
C49 0.1247(17) 0.1282(17) 0.1256(17) -0.0047(10) 0.0344(10) 0.0061(10)
C50 0.139(7) 0.302(10) 0.171(8) -0.053(9) 0.042(8) 0.075(7)
C51 0.139(7) 0.302(10) 0.171(8) -0.053(9) 0.042(8) 0.075(7)
C52 0.167(9) 0.176(9) 0.118(7) -0.067(6) 0.022(7) -0.005(7)

loop_
_atom_type_symbol
_atom_type_description
_atom_type_scat_dispersion_real
_atom_type_scat_dispersion_imag
_atom_type_scat_source
C C 0.0033 0.0016 'International Tables Vol C Tables 4.2.6.8 and 6.1.1.4'
H H 0.0000 0.0000 'International Tables Vol C Tables 4.2.6.8 and 6.1.1.4'
N N 0.0061 0.0033 'International Tables Vol C Tables 4.2.6.8 and 6.1.1.4'
Na Na 0.0362 0.0249 'International Tables Vol C Tables 4.2.6.8 and 6.1.1.4'
Al Al 0.0645 0.0514 'International Tables Vol C Tables 4.2.6.8 and 6.1.1.4'
O O 0.0106 0.0060 'International Tables Vol C Tables 4.2.6.8 and 6.1.1.4'

loop_
_geom_angle_atom_site_label_1
_geom_angle_atom_site_label_2
_geom_angle_atom_site_label_3
_geom_angle
N2 Al1 N1 90.81(17)
N2 Al1 C37 114.26(19)
N1 Al1 C37 119.95(19)
N2 Al1 C29 119.35(19)
N1 Al1 C29 112.89(19)
C37 Al1 C29 100.8(2)
N2 Al1 Na1 145.63(13)
N1 Al1 Na1 123.55(14)
C37 Al1 Na1 51.00(15)
C29 Al1 Na1 51.48(15)
O2 Na1 O1 108.3(2)
O2 Na1 C37 128.0(2)
O1 Na1 C37 97.83(18)
O2 Na1 C29 121.64(19)
O1 Na1 C29 124.1(2)
C37 Na1 C29 71.27(17)
O2 Na1 C38 110.6(2)
O1 Na1 C38 87.95(17)
C37 Na1 C38 25.34(13)
C29 Na1 C38 96.16(17)
O2 Na1 C30 102.64(18)
O1 Na1 C30 127.07(19)
C37 Na1 C30 95.47(17)
C29 Na1 C30 24.75(13)
C38 Na1 C30 119.64(17)
O2 Na1 Al1 140.85(17)
O1 Na1 Al1 109.55(16)
C37 Na1 Al1 36.11(12)
C29 Na1 Al1 36.13(11)
C38 Na1 Al1 61.45(12)
C30 Na1 Al1 60.87(12)
C48 O1 C45 108.5(6)
C48 O1 Na1 127.5(6)
C45 O1 Na1 118.9(5)
C49 O2 C52 105.2(6)
C49 O2 Na1 122.3(5)
C52 O2 Na1 131.6(5)
C1 N1 C5 120.0(4)
C1 N1 Al1 107.8(3)
C5 N1 Al1 130.5(3)
C17 N2 C2 118.3(4)
C17 N2 Al1 130.0(3)
C2 N2 Al1 108.6(3)
C2 C1 N1 117.1(4)
C2 C1 C3 124.8(5)
N1 C1 C3 117.8(4)
C1 C2 N2 115.3(4)
C1 C2 C4 125.7(4)
N2 C2 C4 118.7(4)
C1 C3 H3A 109.5
C1 C3 H3B 109.5
H3A C3 H3B 109.5
C1 C3 H3C 109.5
H3A C3 H3C 109.5
H3B C3 H3C 109.5
C2 C4 H4A 109.5
C2 C4 H4B 109.5
H4A C4 H4B 109.5
C2 C4 H4C 109.5
H4A C4 H4C 109.5
H4B C4 H4C 109.5
C10 C5 C6 119.8(4)
C10 C5 N1 120.4(4)
C6 C5 N1 119.7(4)
C7 C6 C5 118.3(5)
C7 C6 C11 118.8(5)
C5 C6 C11 122.9(4)
C8 C7 C6 121.8(5)
C8 C7 H7 119.1
C6 C7 H7 119.1
C9 C8 C7 120.0(5)
C9 C8 H8 120.0
C7 C8 H8 120.0
C8 C9 C10 121.0(5)
C8 C9 H9 119.5
C10 C9 H9 119.5
C5 C10 C9 119.1(5)
C5 C10 C14 122.7(5)
C9 C10 C14 118.2(5)
C13 C11 C12 109.1(5)
C13 C11 C6 112.8(5)
C12 C11 C6 112.7(5)
C13 C11 H11 107.3
C12 C11 H11 107.3
C6 C11 H11 107.3
C11 C12 H12A 109.5
C11 C12 H12B 109.5
H12A C12 H12B 109.5
C11 C12 H12C 109.5
H12A C12 H12C 109.5
H12B C12 H12C 109.5
C11 C13 H13A 109.5
C11 C13 H13B 109.5
H13A C13 H13B 109.5
C11 C13 H13C 109.5
H13A C13 H13C 109.5
H13B C13 H13C 109.5
C10 C14 C16 112.4(5)
C10 C14 C15 110.6(5)
C16 C14 C15 111.3(5)
C10 C14 H14 107.4
C16 C14 H14 107.4
C15 C14 H14 107.4
C14 C15 H15A 109.5
C14 C15 H15B 109.5
H15A C15 H15B 109.5
C14 C15 H15C 109.5
H15A C15 H15C 109.5
H15B C15 H15C 109.5
C14 C16 H16A 109.5
C14 C16 H16B 109.5
H16A C16 H16B 109.5
C14 C16 H16C 109.5
H16A C16 H16C 109.5
H16B C16 H16C 109.5
C22 C17 C18 118.3(4)
C22 C17 N2 122.1(4)
C18 C17 N2 119.6(4)
C19 C18 C17 119.9(5)
C19 C18 C23 118.4(5)
C17 C18 C23 121.7(5)
C20 C19 C18 120.6(5)
C20 C19 H19 119.7
C18 C19 H19 119.7
C21 C20 C19 119.9(5)
C21 C20 H20 120.0
C19 C20 H20 120.0
C20 C21 C22 121.1(5)
C20 C21 H21 119.4
C22 C21 H21 119.4
C21 C22 C17 120.2(5)
C21 C22 C26 117.4(5)
C17 C22 C26 122.4(4)
C18 C23 C25 111.8(5)
C18 C23 C24 111.4(5)
C25 C23 C24 110.0(5)
C18 C23 H23 107.8
C25 C23 H23 107.8
C24 C23 H23 107.8
C23 C24 H24A 109.5
C23 C24 H24B 109.5
H24A C24 H24B 109.5
C23 C24 H24C 109.5
H24A C24 H24C 109.5
H24B C24 H24C 109.5
C23 C25 H25A 109.5
C23 C25 H25B 109.5
H25A C25 H25B 109.5
C23 C25 H25C 109.5
H25A C25 H25C 109.5
H25B C25 H25C 109.5
C22 C26 C27 111.1(4)
C22 C26 C28 113.5(5)
C27 C26 C28 108.8(5)
C22 C26 H26 107.8
C27 C26 H26 107.8
C28 C26 H26 107.8
C26 C27 H27A 109.5
C26 C27 H27B 109.5
H27A C27 H27B 109.5
C26 C27 H27C 109.5
H27A C27 H27C 109.5
H27B C27 H27C 109.5
C26 C28 H28A 109.5
C26 C28 H28B 109.5
H28A C28 H28B 109.5
C26 C28 H28C 109.5
H28A C28 H28C 109.5
H28B C28 H28C 109.5
C30 C29 Al1 177.5(5)
C30 C29 Na1 89.4(4)
Al1 C29 Na1 92.39(19)
C29 C30 C31 177.5(6)
C29 C30 Na1 65.9(3)
C31 C30 Na1 116.4(3)
C36 C31 C32 118.1(5)
C36 C31 C30 120.5(5)
C32 C31 C30 121.4(5)
C31 C32 C33 120.3(6)
C31 C32 H32 119.8
C33 C32 H32 119.8
C34 C33 C32 119.9(6)
C34 C33 H33 120.0
C32 C33 H33 120.0
C35 C34 C33 120.6(6)
C35 C34 H34 119.7
C33 C34 H34 119.7
C34 C35 C36 120.9(7)
C34 C35 H35 119.5
C36 C35 H35 119.5
C31 C36 C35 120.1(6)
C31 C36 H36 120.0
C35 C36 H36 120.0
C38 C37 Al1 179.2(5)
C38 C37 Na1 86.6(4)
Al1 C37 Na1 92.90(19)
C37 C38 C39 174.9(6)
C37 C38 Na1 68.0(3)
C39 C38 Na1 115.4(4)
C44 C39 C40 118.5(5)
C44 C39 C38 121.1(5)
C40 C39 C38 120.4(6)
C39 C40 C41 119.1(7)
C39 C40 H40 120.5
C41 C40 H40 120.5
C42 C41 C40 120.7(7)
C42 C41 H41 119.7
C40 C41 H41 119.7
C43 C42 C41 119.5(7)
C43 C42 H42 120.2
C41 C42 H42 120.2
C42 C43 C44 121.7(7)
C42 C43 H43 119.2
C44 C43 H43 119.2
C39 C44 C43 120.5(6)
C39 C44 H44 119.8
C43 C44 H44 119.8
O1 C45 C46 104.0(8)
O1 C45 H45A 111.0
C46 C45 H45A 111.0
O1 C45 H45B 111.0
C46 C45 H45B 111.0
H45A C45 H45B 109.0
C47 C46 C45 109.4(10)
C47 C46 H46A 109.8
C45 C46 H46A 109.8
C47 C46 H46B 109.8
C45 C46 H46B 109.8
H46A C46 H46B 108.2
C46 C47 C48 108.0(9)
C46 C47 H47A 110.1
C48 C47 H47A 110.1
C46 C47 H47B 110.1
C48 C47 H47B 110.1
H47A C47 H47B 108.4
O1 C48 C47 106.3(9)
O1 C48 H48A 110.5
C47 C48 H48A 110.5
O1 C48 H48B 110.5
C47 C48 H48B 110.5
H48A C48 H48B 108.7
O2 C49 C50 108.8(7)
O2 C49 H49A 109.9
C50 C49 H49A 109.9
O2 C49 H49B 109.9
C50 C49 H49B 109.9
H49A C49 H49B 108.3
C51 C50 C49 108.1(9)
C51 C50 H50A 110.1
C49 C50 H50A 110.1
C51 C50 H50B 110.1
C49 C50 H50B 110.1
H50A C50 H50B 108.4
C50 C51 C52 106.8(9)
C50 C51 H51A 110.4
C52 C51 H51A 110.4
C50 C51 H51B 110.4
C52 C51 H51B 110.4
H51A C51 H51B 108.6
O2 C52 C51 108.0(7)
O2 C52 H52A 110.1
C51 C52 H52A 110.1
O2 C52 H52B 110.1
C51 C52 H52B 110.1
H52A C52 H52B 108.4

loop_
_geom_bond_atom_site_label_1
_geom_bond_atom_site_label_2
_geom_bond_distance
Al1 N2 1.831(4)
Al1 N1 1.831(4)
Al1 C37 1.975(5)
Al1 C29 1.975(5)
Al1 Na1 3.348(3)
Na1 O2 2.247(6)
Na1 O1 2.292(5)
Na1 C37 2.605(5)
Na1 C29 2.621(5)
Na1 C38 2.804(6)
Na1 C30 2.873(5)
O1 C48 1.405(9)
O1 C45 1.443(8)
O2 C49 1.404(8)
O2 C52 1.413(8)
N1 C1 1.433(5)
N1 C5 1.449(5)
N2 C17 1.423(5)
N2 C2 1.435(5)
C1 C2 1.342(6)
C1 C3 1.528(6)
C2 C4 1.500(6)
C3 H3A 0.9800
C3 H3B 0.9800
C3 H3C 0.9800
C4 H4A 0.9800
C4 H4B 0.9800
C4 H4C 0.9800
C5 C10 1.400(6)
C5 C6 1.406(6)
C6 C7 1.403(7)
C6 C11 1.518(7)
C7 C8 1.363(7)
C7 H7 0.9500
C8 C9 1.361(7)
C8 H8 0.9500
C9 C10 1.406(7)
C9 H9 0.9500
C10 C14 1.508(7)
C11 C13 1.507(7)
C11 C12 1.517(7)
C11 H11 1.0000
C12 H12A 0.9800
C12 H12B 0.9800
C12 H12C 0.9800
C13 H13A 0.9800
C13 H13B 0.9800
C13 H13C 0.9800
C14 C16 1.523(8)
C14 C15 1.548(8)
C14 H14 1.0000
C15 H15A 0.9800
C15 H15B 0.9800
C15 H15C 0.9800
C16 H16A 0.9800
C16 H16B 0.9800
C16 H16C 0.9800
C17 C22 1.407(6)
C17 C18 1.410(6)
C18 C19 1.397(6)
C18 C23 1.515(7)
C19 C20 1.380(7)
C19 H19 0.9500
C20 C21 1.367(7)
C20 H20 0.9500
C21 C22 1.387(6)
C21 H21 0.9500
C22 C26 1.520(7)
C23 C25 1.528(7)
C23 C24 1.538(8)
C23 H23 1.0000
C24 H24A 0.9800
C24 H24B 0.9800
C24 H24C 0.9800
C25 H25A 0.9800
C25 H25B 0.9800
C25 H25C 0.9800
C26 C27 1.532(7)
C26 C28 1.546(7)
C26 H26 1.0000
C27 H27A 0.9800
C27 H27B 0.9800
C27 H27C 0.9800
C28 H28A 0.9800
C28 H28B 0.9800
C28 H28C 0.9800
C29 C30 1.203(6)
C30 C31 1.471(7)
C31 C36 1.370(7)
C31 C32 1.396(7)
C32 C33 1.405(7)
C32 H32 0.9500
C33 C34 1.345(8)
C33 H33 0.9500
C34 C35 1.343(8)
C34 H34 0.9500
C35 C36 1.405(8)
C35 H35 0.9500
C36 H36 0.9500
C37 C38 1.202(6)
C38 C39 1.464(7)
C39 C44 1.370(7)
C39 C40 1.371(7)
C40 C41 1.409(8)
C40 H40 0.9500
C41 C42 1.351(9)
C41 H41 0.9500
C42 C43 1.323(9)
C42 H42 0.9500
C43 C44 1.375(7)
C43 H43 0.9500
C44 H44 0.9500
C45 C46 1.461(11)
C45 H45A 0.9900
C45 H45B 0.9900
C46 C47 1.374(12)
C46 H46A 0.9900
C46 H46B 0.9900
C47 C48 1.456(11)
C47 H47A 0.9900
C47 H47B 0.9900
C48 H48A 0.9900
C48 H48B 0.9900
C49 C50 1.457(10)
C49 H49A 0.9900
C49 H49B 0.9900
C50 C51 1.340(11)
C50 H50A 0.9900
C50 H50B 0.9900
C51 C52 1.466(11)
C51 H51A 0.9900
C51 H51B 0.9900
C52 H52A 0.9900
C52 H52B 0.9900

loop_
_platon_squeeze_void_nr
_platon_squeeze_void_average_x
_platon_squeeze_void_average_y
_platon_squeeze_void_average_z
_platon_squeeze_void_volume
_platon_squeeze_void_count_electrons
_platon_squeeze_void_content
1 0.000 0.000 0.500 93 4 ' '
2 0.500 0.000 1.000 282 47 ' '
3 0.500 0.500 0.500 282 48 ' '
4 1.000 0.500 0.000 93 4 ' '
